data_4109399
loop_
_publ_author_name
'Leilani L. Welbes'
'Thomas W. Lyons'
'Katie A. Cychosz'
'Melanie S. Sanford'

_publ_section_title
;
 Synthesis of Cyclopropanes via Pd(II/IV)-Catalyzed Reactions of Enynes
;
_journal_name_full 'Journal of the American Chemical Society'
_journal_page_first 5836
_journal_page_last 5837
_journal_paper_doi 10.1021/ja071204j
_journal_volume 129
_journal_year 2007
_chemical_formula_moiety 'C14 H13 N O5'
_chemical_formula_sum 'C14 H13 N O5'
_chemical_formula_weight 275.25
_chemical_name_systematic
;
 ?
;
_space_group_IT_number 14
_symmetry_cell_setting monoclinic
_symmetry_space_group_name_Hall '-P 2ybc'
_symmetry_space_group_name_H-M 'P 1 21/c 1'
_atom_sites_solution_hydrogens geom
_atom_sites_solution_primary direct
_atom_sites_solution_secondary difmap
_audit_creation_method SHELXL-97
_cell_angle_alpha 90.00
_cell_angle_beta 97.913(3)
_cell_angle_gamma 90.00
_cell_formula_units_Z 4
_cell_length_a 5.8325(13)
_cell_length_b 11.574(3)
_cell_length_c 19.466(4)
_cell_measurement_reflns_used 9364
_cell_measurement_temperature 123(2)
_cell_measurement_theta_max 23.27
_cell_measurement_theta_min 2.49
_cell_volume 1301.5(5)
_computing_cell_refinement 'Bruker SMART'
_computing_data_collection 'Bruker SMART'
_computing_data_reduction 'Bruker SHELXTL'
_computing_molecular_graphics 'Bruker SHELXTL'
_computing_publication_material 'Bruker SHELXTL'
_computing_structure_refinement 'Bruker SHELXTL'
_computing_structure_solution 'Bruker SHELXTL'
_diffrn_ambient_temperature 123(2)
_diffrn_measured_fraction_theta_full 0.999
_diffrn_measured_fraction_theta_max 0.999
_diffrn_measurement_device_type 'CCD area detector'
_diffrn_measurement_method 'phi and omega scans'
_diffrn_radiation_monochromator graphite
_diffrn_radiation_source 'fine-focus sealed tube'
_diffrn_radiation_type MoK\a
_diffrn_radiation_wavelength 0.71073
_diffrn_reflns_av_R_equivalents 0.0337
_diffrn_reflns_av_sigmaI/netI 0.0194
_diffrn_reflns_limit_h_max 7
_diffrn_reflns_limit_h_min -7
_diffrn_reflns_limit_k_max 15
_diffrn_reflns_limit_k_min -15
_diffrn_reflns_limit_l_max 25
_diffrn_reflns_limit_l_min -25
_diffrn_reflns_number 24785
_diffrn_reflns_theta_full 28.33
_diffrn_reflns_theta_max 28.33
_diffrn_reflns_theta_min 2.05
_exptl_absorpt_coefficient_mu 0.108
_exptl_absorpt_correction_T_max 0.9925
_exptl_absorpt_correction_T_min 0.9381
_exptl_absorpt_correction_type multi-scan
_exptl_absorpt_process_details
;
  Blessing, R. Acta Cryst. (1995) A51 33-38.
  Sheldrick, G.  SADABS (Version 2.10) Bruker/Siemens area
  detector absorption and other corrections, University of
  Gottingen, Germany 2003.
;
_exptl_crystal_colour colorless
_exptl_crystal_density_diffrn 1.405
_exptl_crystal_description needle
_exptl_crystal_F_000 576
_exptl_crystal_size_max 0.60
_exptl_crystal_size_mid 0.42
_exptl_crystal_size_min 0.07
_refine_diff_density_max 0.350
_refine_diff_density_min -0.261
_refine_diff_density_rms 0.044
_refine_ls_extinction_method none
_refine_ls_goodness_of_fit_ref 1.045
_refine_ls_hydrogen_treatment mixed
_refine_ls_matrix_type full
_refine_ls_number_parameters 186
_refine_ls_number_reflns 3235
_refine_ls_number_restraints 0
_refine_ls_restrained_S_all 1.045
_refine_ls_R_factor_all 0.0501
_refine_ls_R_factor_gt 0.0358
_refine_ls_shift/su_max 0.000
_refine_ls_shift/su_mean 0.000
_refine_ls_structure_factor_coef Fsqd
_refine_ls_weighting_details 'calc w=1/[\s^2^(Fo^2^)+(0.0506P)^2^+0.5480P] where P=(Fo^2^+2Fc^2^)/3'
_refine_ls_weighting_scheme calc
_refine_ls_wR_factor_gt 0.0942
_refine_ls_wR_factor_ref 0.1044
_reflns_number_gt 2578
_reflns_number_total 3235
_reflns_threshold_expression >2sigma(I)
_cod_data_source_file ja071204jsi20070217_015547.cif
_cod_data_source_block lw264
_cod_database_code 4109399

loop_
_symmetry_equiv_pos_as_xyz
'x, y, z'
'-x, y+1/2, -z+1/2'
'-x, -y, -z'
'x, -y-1/2, z-1/2'

loop_
_atom_site_label
_atom_site_type_symbol
_atom_site_fract_x
_atom_site_fract_y
_atom_site_fract_z
_atom_site_U_iso_or_equiv
_atom_site_adp_type
_atom_site_occupancy
_atom_site_symmetry_multiplicity
_atom_site_calc_flag
_atom_site_refinement_flags
N1 N 0.94190(18) 0.57516(9) 0.43989(5) 0.0201(2) Uani 1 1 d .
O1 O 0.39694(16) 0.61117(9) 0.34328(5) 0.0291(2) Uani 1 1 d .
O2 O 0.49890(15) 0.47201(8) 0.27417(5) 0.0215(2) Uani 1 1 d .
O3 O 0.49931(18) 0.66512(10) 0.18349(6) 0.0376(3) Uani 1 1 d .
O4 O 0.80647(16) 0.75945(8) 0.15389(5) 0.0257(2) Uani 1 1 d .
O5 O 0.85781(17) 0.46302(8) 0.42463(5) 0.0250(2) Uani 1 1 d .
H5A H 0.904(3) 0.4275(17) 0.4674(11) 0.048(5) Uiso 1 1 d .
C1 C 0.5425(2) 0.56682(11) 0.31423(6) 0.0200(3) Uani 1 1 d .
C2 C 0.7054(2) 0.43284(11) 0.24715(7) 0.0216(3) Uani 1 1 d .
H2A H 0.6787 0.4312 0.1958 0.026 Uiso 1 1 calc R
H2B H 0.7480 0.3541 0.2642 0.026 Uiso 1 1 calc R
C3 C 0.8957(2) 0.51755(10) 0.27253(6) 0.0182(2) Uani 1 1 d .
H3A H 1.0543 0.4866 0.2884 0.022 Uiso 1 1 calc R
C4 C 0.7931(2) 0.60189(10) 0.31873(6) 0.0170(2) Uani 1 1 d .
C5 C 0.8716(2) 0.64363(11) 0.25169(6) 0.0188(2) Uani 1 1 d .
H5B H 1.0210 0.6873 0.2587 0.023 Uiso 1 1 calc R
C6 C 0.7021(2) 0.68813(11) 0.19346(6) 0.0210(3) Uani 1 1 d .
C7 C 0.6597(3) 0.81008(13) 0.09525(7) 0.0316(3) Uani 1 1 d .
H7A H 0.6611 0.7608 0.0544 0.047 Uiso 1 1 calc R
H7B H 0.7179 0.8870 0.0857 0.047 Uiso 1 1 calc R
H7C H 0.5010 0.8166 0.1061 0.047 Uiso 1 1 calc R
C8 C 0.9098(2) 0.64248(10) 0.38725(6) 0.0170(2) Uani 1 1 d .
C9 C 0.9874(2) 0.76343(10) 0.39871(6) 0.0178(2) Uani 1 1 d .
C10 C 0.8526(2) 0.85415(11) 0.36827(7) 0.0231(3) Uani 1 1 d .
H10A H 0.7155 0.8380 0.3374 0.028 Uiso 1 1 calc R
C11 C 0.9173(3) 0.96820(11) 0.38277(7) 0.0274(3) Uani 1 1 d .
H11A H 0.8232 1.0297 0.3626 0.033 Uiso 1 1 calc R
C12 C 1.1192(3) 0.99158(12) 0.42669(7) 0.0315(3) Uani 1 1 d .
H12A H 1.1631 1.0694 0.4370 0.038 Uiso 1 1 calc R
C13 C 1.2576(3) 0.90184(12) 0.45567(8) 0.0330(3) Uani 1 1 d .
H13A H 1.3973 0.9185 0.4852 0.040 Uiso 1 1 calc R
C14 C 1.1933(2) 0.78805(11) 0.44185(7) 0.0246(3) Uani 1 1 d .
H14A H 1.2891 0.7269 0.4617 0.029 Uiso 1 1 calc R

loop_
_atom_site_aniso_label
_atom_site_aniso_U_11
_atom_site_aniso_U_22
_atom_site_aniso_U_33
_atom_site_aniso_U_23
_atom_site_aniso_U_13
_atom_site_aniso_U_12
N1 0.0220(5) 0.0167(5) 0.0209(5) 0.0000(4) 0.0001(4) -0.0036(4)
O1 0.0175(5) 0.0372(6) 0.0330(5) -0.0076(4) 0.0045(4) 0.0000(4)
O2 0.0169(4) 0.0233(5) 0.0237(4) -0.0024(3) 0.0010(3) -0.0048(3)
O3 0.0249(5) 0.0429(6) 0.0402(6) 0.0171(5) -0.0121(4) -0.0104(5)
O4 0.0255(5) 0.0280(5) 0.0229(5) 0.0080(4) 0.0008(4) 0.0001(4)
O5 0.0328(5) 0.0179(4) 0.0221(5) 0.0018(4) -0.0037(4) -0.0087(4)
C1 0.0162(6) 0.0229(6) 0.0200(6) 0.0006(5) -0.0004(4) -0.0018(5)
C2 0.0198(6) 0.0216(6) 0.0233(6) -0.0038(5) 0.0030(5) -0.0024(5)
C3 0.0158(5) 0.0203(6) 0.0181(6) -0.0003(4) 0.0008(4) -0.0011(4)
C4 0.0144(5) 0.0185(5) 0.0176(6) 0.0004(4) 0.0000(4) -0.0006(4)
C5 0.0163(5) 0.0209(6) 0.0182(5) 0.0011(4) -0.0004(4) -0.0031(4)
C6 0.0236(6) 0.0189(6) 0.0192(6) -0.0004(5) -0.0014(5) -0.0019(5)
C7 0.0354(8) 0.0338(7) 0.0240(7) 0.0098(6) -0.0021(6) 0.0043(6)
C8 0.0139(5) 0.0195(6) 0.0172(5) -0.0010(4) 0.0007(4) -0.0003(4)
C9 0.0195(6) 0.0170(5) 0.0169(5) -0.0001(4) 0.0026(4) 0.0004(4)
C10 0.0230(6) 0.0234(6) 0.0224(6) 0.0017(5) 0.0013(5) 0.0039(5)
C11 0.0374(8) 0.0198(6) 0.0262(7) 0.0039(5) 0.0091(6) 0.0074(5)
C12 0.0496(9) 0.0175(6) 0.0277(7) -0.0019(5) 0.0063(6) -0.0050(6)
C13 0.0387(8) 0.0238(7) 0.0329(8) -0.0023(6) -0.0083(6) -0.0094(6)
C14 0.0262(7) 0.0200(6) 0.0250(6) 0.0011(5) -0.0052(5) -0.0020(5)

loop_
_atom_type_symbol
_atom_type_description
_atom_type_scat_dispersion_real
_atom_type_scat_dispersion_imag
_atom_type_scat_source
C C 0.0033 0.0016 'International Tables Vol C Tables 4.2.6.8 and 6.1.1.4'
H H 0.0000 0.0000 'International Tables Vol C Tables 4.2.6.8 and 6.1.1.4'
N N 0.0061 0.0033 'International Tables Vol C Tables 4.2.6.8 and 6.1.1.4'
O O 0.0106 0.0060 'International Tables Vol C Tables 4.2.6.8 and 6.1.1.4'

loop_
_geom_angle_atom_site_label_1
_geom_angle_atom_site_label_2
_geom_angle_atom_site_label_3
_geom_angle
C8 N1 O5 112.63(10)
C1 O2 C2 111.31(9)
C6 O4 C7 115.96(11)
O1 C1 O2 122.09(11)
O1 C1 C4 126.96(12)
O2 C1 C4 110.89(10)
O2 C2 C3 106.71(10)
C4 C3 C2 106.32(10)
C4 C3 C5 60.41(8)
C2 C3 C5 119.99(11)
C8 C4 C3 124.71(10)
C8 C4 C1 117.23(10)
C3 C4 C1 104.64(10)
C8 C4 C5 120.96(10)
C3 C4 C5 60.12(8)
C1 C4 C5 116.10(10)
C6 C5 C3 124.33(10)
C6 C5 C4 121.08(11)
C3 C5 C4 59.48(8)
O3 C6 O4 124.17(12)
O3 C6 C5 125.56(12)
O4 C6 C5 110.26(11)
N1 C8 C9 116.59(11)
N1 C8 C4 121.58(11)
C9 C8 C4 121.80(10)
C10 C9 C14 119.33(12)
C10 C9 C8 120.40(11)
C14 C9 C8 120.24(11)
C11 C10 C9 120.47(12)
C12 C11 C10 119.67(12)
C11 C12 C13 120.22(13)
C14 C13 C12 120.40(13)
C13 C14 C9 119.85(12)

loop_
_geom_bond_atom_site_label_1
_geom_bond_atom_site_label_2
_geom_bond_distance
N1 C8 1.2803(16)
N1 O5 1.4047(13)
O1 C1 1.1985(16)
O2 C1 1.3500(15)
O2 C2 1.4515(15)
O3 C6 1.2021(16)
O4 C6 1.3319(16)
O4 C7 1.4526(16)
C1 C4 1.5076(16)
C2 C3 1.5123(17)
C3 C4 1.5061(17)
C3 C5 1.5159(17)
C4 C8 1.4877(16)
C4 C5 1.5203(16)
C5 C6 1.4896(17)
C8 C9 1.4787(17)
C9 C10 1.3941(17)
C9 C14 1.3969(18)
C10 C11 1.3911(19)
C11 C12 1.383(2)
C12 C13 1.387(2)
C13 C14 1.3855(19)

loop_
_geom_hbond_atom_site_label_D
_geom_hbond_atom_site_label_H
_geom_hbond_atom_site_label_A
_geom_hbond_distance_DH
_geom_hbond_distance_HA
_geom_hbond_distance_DA
_geom_hbond_angle_DHA
_geom_hbond_site_symmetry_A
O5 H5A N1 0.93(2) 1.90(2) 2.7688(15) 153.2(18) 3_766
